data_7104480
loop_
_publ_author_name
'Arunachalam, M'
'Ghosh, Pradyut'

_publ_section_title
;
 Formation of a nitrate zipped dimeric capsule and un-zipping by
 chloride doping.
;
_journal_issue 22
_journal_name_full 'Chemical communications (Cambridge, England)'
_journal_page_first 3184
_journal_page_last 3186
_journal_paper_doi 10.1039/b823018h
_journal_volume 34
_journal_year 2009
_chemical_formula_sum 'C33 H39 Cl4 N6 O3'
_chemical_formula_weight 709.50
_chemical_name_systematic
;
?
;
_space_group_IT_number 2
_symmetry_cell_setting triclinic
_symmetry_space_group_name_Hall '-P 1'
_symmetry_space_group_name_H-M 'P -1'
_atom_sites_solution_hydrogens geom
_atom_sites_solution_primary direct
_atom_sites_solution_secondary difmap
_audit_creation_method SHELXL-97
_cell_angle_alpha 82.4230(10)
_cell_angle_beta 80.8690(10)
_cell_angle_gamma 74.6420(10)
_cell_formula_units_Z 2
_cell_length_a 10.2508(5)
_cell_length_b 10.3104(5)
_cell_length_c 20.0734(10)
_cell_measurement_reflns_used 708
_cell_measurement_temperature 100(2)
_cell_measurement_theta_max 0.937
_cell_measurement_theta_min 0.907
_cell_volume 2010.86(17)
_computing_cell_refinement 'BRUKER AXS SMART 2'
_computing_data_collection 'BRUKER AXS SMART 2'
_computing_data_reduction 'BRUKER AXS SAINT'
_computing_molecular_graphics 'BRUKER SHELXTL'
_computing_publication_material 'MERCURY 1.4'
_computing_structure_refinement 'SHELXL-97 (Sheldrick, 1997)'
_computing_structure_solution 'SHELXS-97 (Sheldrick, 1990)'
_diffrn_ambient_temperature 100(2)
_diffrn_detector_area_resol_mean 3
_diffrn_measured_fraction_theta_full 0.842
_diffrn_measured_fraction_theta_max 0.842
_diffrn_measurement_device_type 'BRUKER SMART CCD AREA DETECTOR'
_diffrn_measurement_method 'OMEGA SCAN'
_diffrn_radiation_monochromator graphite
_diffrn_radiation_source 'fine-focus sealed tube'
_diffrn_radiation_type MoK\a
_diffrn_radiation_wavelength 0.71073
_diffrn_reflns_av_R_equivalents 0.0266
_diffrn_reflns_av_sigmaI/netI 0.0367
_diffrn_reflns_limit_h_max 15
_diffrn_reflns_limit_h_min -13
_diffrn_reflns_limit_k_max 14
_diffrn_reflns_limit_k_min -15
_diffrn_reflns_limit_l_max 29
_diffrn_reflns_limit_l_min -29
_diffrn_reflns_number 31194
_diffrn_reflns_theta_full 31.95
_diffrn_reflns_theta_max 31.95
_diffrn_reflns_theta_min 2.06
_exptl_absorpt_coefficient_mu 0.331
_exptl_absorpt_correction_T_max 0.9367
_exptl_absorpt_correction_T_min 0.9071
_exptl_absorpt_correction_type multi-scan
_exptl_absorpt_process_details SADABS
_exptl_crystal_colour COLORLESS
_exptl_crystal_density_diffrn 1.172
_exptl_crystal_density_method 'not measured'
_exptl_crystal_description BLOCK
_exptl_crystal_F_000 742
_exptl_crystal_size_max 0.30
_exptl_crystal_size_mid 0.20
_exptl_crystal_size_min 0.20
_refine_diff_density_max 1.796
_refine_diff_density_min -0.696
_refine_diff_density_rms 0.087
_refine_ls_extinction_method none
_refine_ls_goodness_of_fit_ref 1.081
_refine_ls_hydrogen_treatment constr
_refine_ls_matrix_type full
_refine_ls_number_parameters 418
_refine_ls_number_reflns 11720
_refine_ls_number_restraints 0
_refine_ls_restrained_S_all 1.081
_refine_ls_R_factor_all 0.0817
_refine_ls_R_factor_gt 0.0647
_refine_ls_shift/su_max 0.000
_refine_ls_shift/su_mean 0.000
_refine_ls_structure_factor_coef Fsqd
_refine_ls_weighting_details 'calc w=1/[\s^2^(Fo^2^)+(0.1024P)^2^+1.0986P] where P=(Fo^2^+2Fc^2^)/3'
_refine_ls_weighting_scheme calc
_refine_ls_wR_factor_gt 0.1772
_refine_ls_wR_factor_ref 0.1893
_reflns_number_gt 8989
_reflns_number_total 11720
_reflns_threshold_expression >2sigma(I)
_cod_data_source_file b823018h.txt
_cod_data_source_block complex3
_cod_depositor_comments
;
The following automatic conversions were performed:
'_symmetry_cell_setting' value 'TRICLINIC' changed to 'triclinic'
according to '/home/saulius/struct/CIF-dictionaries/cif_core.dic'
dictionary named 'cif_core.dic' version 2.4.1 from
2010-06-29.

'_exptl_absorpt_correction_type' value 'MULTI SCAN' changed
to 'multi-scan' according to
'/home/saulius/struct/CIF-dictionaries/cif_core.dic' dictionary named
'cif_core.dic' version 2.4.1 from 2010-06-29.

Automatic conversion script
Id: cif_fix_enum 1527 2010-12-29 10:47:43Z saulius 
;
_cod_original_sg_symbol_H-M P-1
_cod_database_code 7104480

loop_
_symmetry_equiv_pos_as_xyz
'x, y, z'
'-x, -y, -z'

loop_
_atom_site_label
_atom_site_type_symbol
_atom_site_fract_x
_atom_site_fract_y
_atom_site_fract_z
_atom_site_U_iso_or_equiv
_atom_site_adp_type
_atom_site_occupancy
_atom_site_symmetry_multiplicity
_atom_site_calc_flag
_atom_site_refinement_flags
_atom_site_disorder_assembly
_atom_site_disorder_group
C1 C 0.5478(2) 1.1014(2) 0.41862(10) 0.0265(4) Uani 1 1 d . . .
H1C H 0.5578 1.1922 0.4143 0.040 Uiso 1 1 calc R . .
H1A H 0.6025 1.0474 0.4518 0.040 Uiso 1 1 calc R . .
H1B H 0.4538 1.1016 0.4327 0.040 Uiso 1 1 calc R . .
C2 C 0.59409(18) 1.0432(2) 0.35127(9) 0.0186(3) Uani 1 1 d . . .
C3 C 0.66408(19) 0.90667(19) 0.34845(9) 0.0196(3) Uani 1 1 d . . .
C4 C 0.6760(2) 0.8145(2) 0.41323(10) 0.0250(4) Uani 1 1 d . . .
H4B H 0.5973 0.8472 0.4460 0.030 Uiso 1 1 calc R . .
H4A H 0.6740 0.7249 0.4042 0.030 Uiso 1 1 calc R . .
N5 N 0.80136(18) 0.80434(18) 0.44338(8) 0.0243(3) Uani 1 1 d . . .
C6 C 0.8426(2) 0.7174(2) 0.49978(10) 0.0294(5) Uani 1 1 d . . .
C7 C 0.7838(3) 0.6221(2) 0.53982(11) 0.0384(6) Uani 1 1 d . . .
H7 H 0.7024 0.6061 0.5322 0.046 Uiso 1 1 calc R . .
C8 C 0.8566(4) 0.5517(3) 0.59271(13) 0.0536(9) Uani 1 1 d . . .
H8 H 0.8227 0.4860 0.6212 0.064 Uiso 1 1 calc R . .
C9 C 0.9780(4) 0.5770(3) 0.60391(14) 0.0594(10) Uani 1 1 d . . .
H9 H 1.0219 0.5286 0.6400 0.071 Uiso 1 1 calc R . .
C10 C 1.0341(3) 0.6700(3) 0.56395(13) 0.0511(8) Uani 1 1 d . . .
H10 H 1.1154 0.6858 0.5717 0.061 Uiso 1 1 calc R . .
C11 C 0.9649(3) 0.7406(3) 0.51085(12) 0.0360(5) Uani 1 1 d . . .
N12 N 0.9930(2) 0.8387(2) 0.46160(10) 0.0354(4) Uani 1 1 d . . .
H12 H 1.0632 0.8715 0.4569 0.042 Uiso 1 1 calc R . .
C13 C 0.8941(2) 0.8745(2) 0.42231(11) 0.0283(4) Uani 1 1 d . . .
H13 H 0.8904 0.9394 0.3853 0.034 Uiso 1 1 calc R . .
C14 C 0.71466(19) 0.85397(19) 0.28595(10) 0.0207(4) Uani 1 1 d . . .
C15 C 0.8000(3) 0.7115(2) 0.28281(12) 0.0341(5) Uani 1 1 d . . .
H15B H 0.7438 0.6538 0.2769 0.051 Uiso 1 1 calc R . .
H15A H 0.8393 0.6814 0.3242 0.051 Uiso 1 1 calc R . .
H15C H 0.8715 0.7081 0.2454 0.051 Uiso 1 1 calc R . .
C16 C 0.68679(18) 0.93627(19) 0.22627(9) 0.0189(3) Uani 1 1 d . . .
C17 C 0.7262(2) 0.8759(2) 0.15927(10) 0.0230(4) Uani 1 1 d . . .
H17A H 0.7263 0.7810 0.1666 0.028 Uiso 1 1 calc R . .
H17B H 0.6583 0.9204 0.1296 0.028 Uiso 1 1 calc R . .
N18 N 0.86223(17) 0.88879(17) 0.12548(8) 0.0206(3) Uani 1 1 d . . .
C19 C 0.9246(2) 0.8351(2) 0.06485(9) 0.0220(4) Uani 1 1 d . . .
C20 C 0.8791(2) 0.7646(2) 0.02278(11) 0.0297(4) Uani 1 1 d . . .
H20 H 0.7924 0.7489 0.0311 0.036 Uiso 1 1 calc R . .
C21 C 0.9720(3) 0.7192(3) -0.03270(12) 0.0393(6) Uani 1 1 d . . .
H21 H 0.9468 0.6715 -0.0627 0.047 Uiso 1 1 calc R . .
C22 C 1.1026(3) 0.7432(3) -0.04492(12) 0.0393(6) Uani 1 1 d . . .
H22 H 1.1613 0.7101 -0.0826 0.047 Uiso 1 1 calc R . .
C23 C 1.1470(2) 0.8140(2) -0.00324(11) 0.0310(5) Uani 1 1 d . . .
H23 H 1.2336 0.8298 -0.0116 0.037 Uiso 1 1 calc R . .
C24 C 1.0534(2) 0.8605(2) 0.05239(10) 0.0235(4) Uani 1 1 d . . .
N25 N 1.06416(18) 0.92951(18) 0.10523(9) 0.0252(3) Uani 1 1 d . . .
H25 H 1.1337 0.9579 0.1097 0.030 Uiso 1 1 calc R . .
C26 C 0.9486(2) 0.9445(2) 0.14790(10) 0.0231(4) Uani 1 1 d . . .
H26 H 0.9308 0.9875 0.1875 0.028 Uiso 1 1 calc R . .
C27 C 0.61620(18) 1.07198(19) 0.22781(9) 0.0180(3) Uani 1 1 d . . .
C28 C 0.5900(2) 1.1628(2) 0.16362(10) 0.0253(4) Uani 1 1 d . . .
H28C H 0.6509 1.1228 0.1261 0.038 Uiso 1 1 calc R . .
H28A H 0.6051 1.2492 0.1679 0.038 Uiso 1 1 calc R . .
H28B H 0.4974 1.1742 0.1559 0.038 Uiso 1 1 calc R . .
C29 C 0.56949(17) 1.12437(18) 0.29110(9) 0.0174(3) Uani 1 1 d . . .
C30 C 0.48486(19) 1.2680(2) 0.29207(10) 0.0216(4) Uani 1 1 d . . .
H30B H 0.4772 1.2979 0.3367 0.026 Uiso 1 1 calc R . .
H30A H 0.5290 1.3265 0.2595 0.026 Uiso 1 1 calc R . .
N31 N 0.34761(16) 1.27719(16) 0.27498(8) 0.0193(3) Uani 1 1 d . . .
C32 C 0.2760(2) 1.3756(2) 0.23089(10) 0.0219(4) Uani 1 1 d . . .
C33 C 0.3098(2) 1.4866(2) 0.19158(13) 0.0328(5) Uani 1 1 d . . .
H33 H 0.3916 1.5089 0.1925 0.039 Uiso 1 1 calc R . .
C34 C 0.2138(3) 1.5616(3) 0.15098(14) 0.0430(6) Uani 1 1 d . . .
H34 H 0.2320 1.6363 0.1235 0.052 Uiso 1 1 calc R . .
C35 C 0.0902(3) 1.5287(3) 0.14985(14) 0.0416(6) Uani 1 1 d . . .
H35 H 0.0291 1.5822 0.1216 0.050 Uiso 1 1 calc R . .
C36 C 0.0565(2) 1.4198(2) 0.18919(12) 0.0320(5) Uani 1 1 d . . .
H36 H -0.0262 1.3989 0.1889 0.038 Uiso 1 1 calc R . .
C37 C 0.1534(2) 1.3427(2) 0.22941(10) 0.0236(4) Uani 1 1 d . . .
N38 N 0.15543(17) 1.22613(19) 0.27284(9) 0.0255(4) Uani 1 1 d . . .
H38 H 0.0916 1.1842 0.2812 0.031 Uiso 1 1 calc R . .
C39 C 0.2716(2) 1.1899(2) 0.29931(10) 0.0230(4) Uani 1 1 d . . .
H39 H 0.2966 1.1150 0.3302 0.028 Uiso 1 1 calc R . .
Cl40 Cl 0.91797(5) 0.10421(5) 0.28826(3) 0.02662(12) Uani 1 1 d . . .
Cl41 Cl 0.26610(6) 0.92538(6) 0.43249(3) 0.03539(14) Uani 1 1 d . . .
Cl42 Cl 0.67562(6) 0.52046(6) 0.15361(3) 0.03758(15) Uani 1 1 d . . .
Cl43 Cl 0.34078(7) 0.99772(8) 0.11098(5) 0.0558(2) Uani 1 1 d . . .
O44 O 0.5815(3) 0.5569(2) 0.01386(11) 0.0550(6) Uani 1 1 d . . .
O45 O 0.4517(3) 0.7563(3) 0.21709(17) 0.0787(8) Uani 1 1 d . . .
O46 O 0.5047(3) 0.8192(2) 0.99500(11) 0.0592(6) Uani 1 1 d . . .

loop_
_atom_site_aniso_label
_atom_site_aniso_U_11
_atom_site_aniso_U_22
_atom_site_aniso_U_33
_atom_site_aniso_U_23
_atom_site_aniso_U_13
_atom_site_aniso_U_12
C1 0.0268(10) 0.0310(11) 0.0198(9) -0.0032(8) -0.0023(7) -0.0041(8)
C2 0.0144(7) 0.0246(9) 0.0187(8) -0.0024(7) -0.0008(6) -0.0089(7)
C3 0.0192(8) 0.0216(9) 0.0197(8) 0.0015(7) -0.0039(6) -0.0087(7)
C4 0.0308(10) 0.0247(10) 0.0222(9) 0.0049(7) -0.0074(8) -0.0128(8)
N5 0.0297(9) 0.0206(8) 0.0213(8) 0.0029(6) -0.0081(7) -0.0035(7)
C6 0.0406(12) 0.0213(10) 0.0187(9) -0.0012(7) -0.0062(8) 0.0065(8)
C7 0.0618(16) 0.0209(11) 0.0235(10) 0.0005(8) -0.0008(10) 0.0012(10)
C8 0.092(2) 0.0251(13) 0.0241(11) 0.0012(9) 0.0006(13) 0.0127(14)
C9 0.072(2) 0.0511(18) 0.0301(13) -0.0063(12) -0.0183(13) 0.0362(16)
C10 0.0486(16) 0.0590(18) 0.0294(12) -0.0117(12) -0.0153(11) 0.0246(14)
C11 0.0363(12) 0.0366(13) 0.0272(11) -0.0087(9) -0.0098(9) 0.0106(10)
N12 0.0274(9) 0.0441(12) 0.0334(10) -0.0062(9) -0.0106(8) -0.0015(8)
C13 0.0249(10) 0.0318(11) 0.0276(10) -0.0003(8) -0.0083(8) -0.0046(8)
C14 0.0216(9) 0.0185(9) 0.0241(9) -0.0020(7) -0.0037(7) -0.0081(7)
C15 0.0503(14) 0.0181(10) 0.0302(11) -0.0029(8) -0.0049(10) -0.0019(9)
C16 0.0176(8) 0.0223(9) 0.0194(8) -0.0039(7) -0.0011(6) -0.0094(7)
C17 0.0233(9) 0.0271(10) 0.0218(9) -0.0056(7) -0.0001(7) -0.0120(8)
N18 0.0238(8) 0.0205(8) 0.0178(7) -0.0031(6) -0.0006(6) -0.0070(6)
C19 0.0264(9) 0.0179(9) 0.0185(8) -0.0008(7) -0.0010(7) -0.0017(7)
C20 0.0362(11) 0.0311(11) 0.0221(9) -0.0054(8) -0.0042(8) -0.0074(9)
C21 0.0507(15) 0.0404(14) 0.0257(11) -0.0120(10) -0.0028(10) -0.0064(11)
C22 0.0441(14) 0.0394(13) 0.0255(11) -0.0061(9) 0.0053(10) 0.0005(11)
C23 0.0293(10) 0.0291(11) 0.0255(10) 0.0028(8) 0.0035(8) 0.0020(9)
C24 0.0270(10) 0.0194(9) 0.0201(9) 0.0025(7) -0.0006(7) -0.0025(7)
N25 0.0240(8) 0.0244(9) 0.0279(9) -0.0022(7) 0.0000(7) -0.0092(7)
C26 0.0252(9) 0.0218(9) 0.0233(9) -0.0031(7) -0.0009(7) -0.0083(7)
C27 0.0162(8) 0.0214(9) 0.0186(8) 0.0000(7) -0.0028(6) -0.0089(7)
C28 0.0264(10) 0.0287(10) 0.0211(9) 0.0012(8) -0.0053(7) -0.0077(8)
C29 0.0134(7) 0.0176(8) 0.0223(8) -0.0017(7) -0.0037(6) -0.0048(6)
C30 0.0169(8) 0.0199(9) 0.0289(10) -0.0024(7) -0.0058(7) -0.0047(7)
N31 0.0157(7) 0.0182(8) 0.0241(8) 0.0009(6) -0.0046(6) -0.0045(6)
C32 0.0199(8) 0.0201(9) 0.0238(9) -0.0029(7) -0.0039(7) -0.0010(7)
C33 0.0320(11) 0.0228(10) 0.0412(13) 0.0035(9) -0.0051(9) -0.0056(9)
C34 0.0486(15) 0.0295(13) 0.0435(14) 0.0089(10) -0.0109(12) 0.0002(11)
C35 0.0413(14) 0.0345(13) 0.0412(14) -0.0032(11) -0.0178(11) 0.0113(10)
C36 0.0221(10) 0.0382(13) 0.0319(11) -0.0103(9) -0.0087(8) 0.0054(9)
C37 0.0183(8) 0.0247(10) 0.0263(9) -0.0067(8) -0.0035(7) -0.0005(7)
N38 0.0160(7) 0.0304(9) 0.0317(9) -0.0027(7) -0.0033(6) -0.0086(7)
C39 0.0187(8) 0.0238(10) 0.0274(9) 0.0011(7) -0.0040(7) -0.0080(7)
Cl40 0.0259(2) 0.0286(3) 0.0308(2) -0.00195(19) -0.00634(18) -0.01507(19)
Cl41 0.0292(3) 0.0409(3) 0.0382(3) -0.0066(2) -0.0100(2) -0.0077(2)
Cl42 0.0377(3) 0.0325(3) 0.0454(3) -0.0073(2) -0.0090(2) -0.0097(2)
Cl43 0.0321(3) 0.0476(4) 0.0918(6) 0.0006(4) -0.0073(3) -0.0208(3)
O44 0.0812(16) 0.0476(12) 0.0448(11) -0.0046(9) -0.0239(11) -0.0218(11)
O45 0.0681(17) 0.0517(15) 0.116(2) -0.0274(15) -0.0271(16) 0.0047(12)
O46 0.0988(19) 0.0430(12) 0.0478(12) 0.0093(9) -0.0211(12) -0.0380(12)

loop_
_atom_type_symbol
_atom_type_description
_atom_type_scat_dispersion_real
_atom_type_scat_dispersion_imag
_atom_type_scat_source
C C 0.0033 0.0016 'International Tables Vol C Tables 4.2.6.8 and 6.1.1.4'
H H 0.0000 0.0000 'International Tables Vol C Tables 4.2.6.8 and 6.1.1.4'
N N 0.0061 0.0033 'International Tables Vol C Tables 4.2.6.8 and 6.1.1.4'
O O 0.0106 0.0060 'International Tables Vol C Tables 4.2.6.8 and 6.1.1.4'
Cl Cl 0.1484 0.1585 'International Tables Vol C Tables 4.2.6.8 and 6.1.1.4'

loop_
_geom_angle_atom_site_label_1
_geom_angle_atom_site_label_2
_geom_angle_atom_site_label_3
_geom_angle
_geom_angle_site_symmetry_1
_geom_angle_site_symmetry_3
_geom_angle_publ_flag
C2 C1 H1C 109.5 . . ?
C2 C1 H1A 109.5 . . ?
H1C C1 H1A 109.5 . . ?
C2 C1 H1B 109.5 . . ?
H1C C1 H1B 109.5 . . ?
H1A C1 H1B 109.5 . . ?
C29 C2 C3 119.22(16) . . ?
C29 C2 C1 120.48(17) . . ?
C3 C2 C1 120.29(17) . . ?
C14 C3 C2 120.58(17) . . ?
C14 C3 C4 119.92(17) . . ?
C2 C3 C4 119.37(17) . . ?
N5 C4 C3 113.78(16) . . ?
N5 C4 H4B 108.8 . . ?
C3 C4 H4B 108.8 . . ?
N5 C4 H4A 108.8 . . ?
C3 C4 H4A 108.8 . . ?
H4B C4 H4A 107.7 . . ?
C13 N5 C6 107.91(19) . . ?
C13 N5 C4 126.91(17) . . ?
C6 N5 C4 125.18(18) . . ?
C7 C6 C11 122.6(2) . . ?
C7 C6 N5 131.1(2) . . ?
C11 C6 N5 106.3(2) . . ?
C6 C7 C8 114.8(3) . . ?
C6 C7 H7 122.6 . . ?
C8 C7 H7 122.6 . . ?
C9 C8 C7 122.1(3) . . ?
C9 C8 H8 118.9 . . ?
C7 C8 H8 118.9 . . ?
C10 C9 C8 122.1(3) . . ?
C10 C9 H9 118.9 . . ?
C8 C9 H9 118.9 . . ?
C9 C10 C11 117.1(3) . . ?
C9 C10 H10 121.5 . . ?
C11 C10 H10 121.5 . . ?
N12 C11 C10 132.0(3) . . ?
N12 C11 C6 106.7(2) . . ?
C10 C11 C6 121.2(3) . . ?
C13 N12 C11 108.8(2) . . ?
C13 N12 H12 125.6 . . ?
C11 N12 H12 125.6 . . ?
N5 C13 N12 110.3(2) . . ?
N5 C13 H13 124.8 . . ?
N12 C13 H13 124.8 . . ?
C16 C14 C3 119.24(17) . . ?
C16 C14 C15 120.12(17) . . ?
C3 C14 C15 120.63(18) . . ?
C14 C15 H15B 109.5 . . ?
C14 C15 H15A 109.5 . . ?
H15B C15 H15A 109.5 . . ?
C14 C15 H15C 109.5 . . ?
H15B C15 H15C 109.5 . . ?
H15A C15 H15C 109.5 . . ?
C14 C16 C27 121.10(16) . . ?
C14 C16 C17 119.52(17) . . ?
C27 C16 C17 119.28(17) . . ?
N18 C17 C16 112.88(15) . . ?
N18 C17 H17A 109.0 . . ?
C16 C17 H17A 109.0 . . ?
N18 C17 H17B 109.0 . . ?
C16 C17 H17B 109.0 . . ?
H17A C17 H17B 107.8 . . ?
C26 N18 C19 108.26(16) . . ?
C26 N18 C17 127.71(16) . . ?
C19 N18 C17 123.93(16) . . ?
C20 C19 C24 122.77(18) . . ?
C20 C19 N18 130.67(19) . . ?
C24 C19 N18 106.52(16) . . ?
C19 C20 C21 115.3(2) . . ?
C19 C20 H20 122.3 . . ?
C21 C20 H20 122.3 . . ?
C20 C21 C22 122.0(2) . . ?
C20 C21 H21 119.0 . . ?
C22 C21 H21 119.0 . . ?
C23 C22 C21 122.4(2) . . ?
C23 C22 H22 118.8 . . ?
C21 C22 H22 118.8 . . ?
C22 C23 C24 115.7(2) . . ?
C22 C23 H23 122.2 . . ?
C24 C23 H23 122.2 . . ?
N25 C24 C19 106.68(16) . . ?
N25 C24 C23 131.5(2) . . ?
C19 C24 C23 121.78(19) . . ?
C26 N25 C24 108.53(17) . . ?
C26 N25 H25 125.7 . . ?
C24 N25 H25 125.7 . . ?
N25 C26 N18 110.00(17) . . ?
N25 C26 H26 125.0 . . ?
N18 C26 H26 125.0 . . ?
C16 C27 C29 118.83(17) . . ?
C16 C27 C28 121.48(16) . . ?
C29 C27 C28 119.69(17) . . ?
C27 C28 H28C 109.5 . . ?
C27 C28 H28A 109.5 . . ?
H28C C28 H28A 109.5 . . ?
C27 C28 H28B 109.5 . . ?
H28C C28 H28B 109.5 . . ?
H28A C28 H28B 109.5 . . ?
C2 C29 C27 120.90(17) . . ?
C2 C29 C30 120.84(16) . . ?
C27 C29 C30 118.15(17) . . ?
N31 C30 C29 109.88(15) . . ?
N31 C30 H30B 109.7 . . ?
C29 C30 H30B 109.7 . . ?
N31 C30 H30A 109.7 . . ?
C29 C30 H30A 109.7 . . ?
H30B C30 H30A 108.2 . . ?
C39 N31 C32 108.36(16) . . ?
C39 N31 C30 125.22(17) . . ?
C32 N31 C30 126.42(16) . . ?
N31 C32 C37 106.51(18) . . ?
N31 C32 C33 131.46(19) . . ?
C37 C32 C33 122.0(2) . . ?
C34 C33 C32 115.6(2) . . ?
C34 C33 H33 122.2 . . ?
C32 C33 H33 122.2 . . ?
C33 C34 C35 122.3(2) . . ?
C33 C34 H34 118.9 . . ?
C35 C34 H34 118.9 . . ?
C36 C35 C34 122.0(2) . . ?
C36 C35 H35 119.0 . . ?
C34 C35 H35 119.0 . . ?
C35 C36 C37 116.1(2) . . ?
C35 C36 H36 121.9 . . ?
C37 C36 H36 121.9 . . ?
N38 C37 C32 106.44(17) . . ?
N38 C37 C36 131.6(2) . . ?
C32 C37 C36 122.0(2) . . ?
C39 N38 C37 108.93(17) . . ?
C39 N38 H38 125.5 . . ?
C37 N38 H38 125.5 . . ?
N38 C39 N31 109.76(18) . . ?
N38 C39 H39 125.1 . . ?
N31 C39 H39 125.1 . . ?

loop_
_geom_bond_atom_site_label_1
_geom_bond_atom_site_label_2
_geom_bond_distance
_geom_bond_site_symmetry_2
_geom_bond_publ_flag
C1 C2 1.508(3) . ?
C1 H1C 0.9600 . ?
C1 H1A 0.9600 . ?
C1 H1B 0.9600 . ?
C2 C29 1.393(3) . ?
C2 C3 1.404(3) . ?
C3 C14 1.401(3) . ?
C3 C4 1.507(3) . ?
C4 N5 1.479(3) . ?
C4 H4B 0.9700 . ?
C4 H4A 0.9700 . ?
N5 C13 1.327(3) . ?
N5 C6 1.396(3) . ?
C6 C7 1.388(4) . ?
C6 C11 1.393(4) . ?
C7 C8 1.405(4) . ?
C7 H7 0.9300 . ?
C8 C9 1.395(6) . ?
C8 H8 0.9300 . ?
C9 C10 1.355(5) . ?
C9 H9 0.9300 . ?
C10 C11 1.390(3) . ?
C10 H10 0.9300 . ?
C11 N12 1.372(4) . ?
N12 C13 1.328(3) . ?
N12 H12 0.8600 . ?
C13 H13 0.9300 . ?
C14 C16 1.396(3) . ?
C14 C15 1.501(3) . ?
C15 H15B 0.9600 . ?
C15 H15A 0.9600 . ?
C15 H15C 0.9600 . ?
C16 C27 1.397(3) . ?
C16 C17 1.508(2) . ?
C17 N18 1.482(2) . ?
C17 H17A 0.9700 . ?
C17 H17B 0.9700 . ?
N18 C26 1.335(2) . ?
N18 C19 1.393(2) . ?
C19 C20 1.388(3) . ?
C19 C24 1.391(3) . ?
C20 C21 1.390(3) . ?
C20 H20 0.9300 . ?
C21 C22 1.403(4) . ?
C21 H21 0.9300 . ?
C22 C23 1.377(4) . ?
C22 H22 0.9300 . ?
C23 C24 1.398(3) . ?
C23 H23 0.9300 . ?
C24 N25 1.386(3) . ?
N25 C26 1.333(3) . ?
N25 H25 0.8600 . ?
C26 H26 0.9300 . ?
C27 C29 1.409(2) . ?
C27 C28 1.506(3) . ?
C28 H28C 0.9600 . ?
C28 H28A 0.9600 . ?
C28 H28B 0.9600 . ?
C29 C30 1.506(3) . ?
C30 N31 1.477(2) . ?
C30 H30B 0.9700 . ?
C30 H30A 0.9700 . ?
N31 C39 1.338(2) . ?
N31 C32 1.388(3) . ?
C32 C37 1.391(3) . ?
C32 C33 1.392(3) . ?
C33 C34 1.384(4) . ?
C33 H33 0.9300 . ?
C34 C35 1.399(4) . ?
C34 H34 0.9300 . ?
C35 C36 1.374(4) . ?
C35 H35 0.9300 . ?
C36 C37 1.392(3) . ?
C36 H36 0.9300 . ?
C37 N38 1.386(3) . ?
N38 C39 1.324(3) . ?
N38 H38 0.8600 . ?
C39 H39 0.9300 . ?

loop_
_geom_hbond_atom_site_label_D
_geom_hbond_atom_site_label_H
_geom_hbond_atom_site_label_A
_geom_hbond_distance_DH
_geom_hbond_distance_HA
_geom_hbond_distance_DA
_geom_hbond_angle_DHA
_geom_hbond_site_symmetry_A
C39 H39 Cl41 0.93 2.68 3.563(2) 158.2 1
C26 H26 Cl40 0.93 2.46 3.379(2) 171.7 1_565
C13 H13 Cl40 0.93 2.44 3.366(2) 171.3 1_565
N38 H38 Cl40 0.86 2.13 2.9800(17) 170.0 1_465
N25 H25 Cl43 0.86 2.27 3.1193(19) 168.9 1_655
N12 H12 Cl41 0.86 2.26 3.105(2) 169.2 1_655
